data_4315189
loop_
_publ_author_name
'Vinna Jo'
'Min Kyung Kim'
'Dong Woo Lee'
'Il-Wun Shim'
'Kang Min Ok'

_publ_contact_author_address
;
Department of Chemistry
Chung-Ang University
Seoul
156-756
Korea
;
_publ_contact_author_email kmok@cau.ac.kr
_publ_contact_author_fax 82(2)8254736
_publ_contact_author_name 'Ok, Kang Min'
_publ_contact_author_phone 82(2)8205197
_publ_section_title
;
 Lone Pairs as Chemical Scissors in New Antimony Oxychlorides, Sb2ZnO3Cl2
 and Sb16Cd8O25Cl14
;
_journal_name_full 'Inorganic Chemistry'
_journal_page_first 2990
_journal_page_last 2995
_journal_paper_doi 10.1021/ic902493r
_journal_volume 49
_journal_year 2010
_chemical_formula_sum 'Cl2 O3 Sb2 Zn'
_chemical_formula_weight 427.77
_chemical_name_systematic
;
 ?
;
_space_group_IT_number 62
_symmetry_cell_setting orthorhombic
_symmetry_space_group_name_Hall '-P 2ac 2n'
_symmetry_space_group_name_H-M 'P n m a'
_atom_sites_solution_primary direct
_atom_sites_solution_secondary difmap
_cell_angle_alpha 90
_cell_angle_beta 90
_cell_angle_gamma 90
_cell_formula_units_Z 4
_cell_length_a 17.124(4)
_cell_length_b 5.5598(12)
_cell_length_c 6.4823(14)
_cell_measurement_temperature 298.0(2)
_cell_volume 617.2(2)
_computing_structure_refinement 'SHELXL-97 (Sheldrick, 1997)'
_diffrn_ambient_temperature 298.0(2)
_diffrn_measured_fraction_theta_full 0.958
_diffrn_measured_fraction_theta_max 0.958
_diffrn_measurement_device_type 'Bruker SMART APEX'
_diffrn_measurement_method CCD
_diffrn_radiation_monochromator graphite
_diffrn_radiation_type MoK\a
_diffrn_radiation_wavelength 0.71073
_diffrn_reflns_av_R_equivalents 0.088
_diffrn_reflns_av_unetI/netI 0.0503
_diffrn_reflns_limit_h_max 22
_diffrn_reflns_limit_h_min -11
_diffrn_reflns_limit_k_max 6
_diffrn_reflns_limit_k_min -7
_diffrn_reflns_limit_l_max 8
_diffrn_reflns_limit_l_min -7
_diffrn_reflns_number 3534
_diffrn_reflns_theta_full 28
_diffrn_reflns_theta_max 28
_diffrn_reflns_theta_min 3.36
_exptl_absorpt_coefficient_mu 13.321
_exptl_absorpt_correction_T_max 0.59
_exptl_absorpt_correction_T_min 0.29
_exptl_absorpt_correction_type empirical
_exptl_absorpt_process_details
; 
 SADABS(Blessing, 1995) 
;
_exptl_crystal_colour Colorless
_exptl_crystal_density_diffrn 4.604
_exptl_crystal_density_method 'not measured'
_exptl_crystal_description Rod
_exptl_crystal_F_000 760
_exptl_crystal_size_max 0.25
_exptl_crystal_size_mid 0.08
_exptl_crystal_size_min 0.04
_refine_diff_density_max 1.313
_refine_diff_density_min -2.271
_refine_diff_density_rms 0.45
_refine_ls_extinction_coef 0.0030(6)
_refine_ls_extinction_expression Fc^*^=kFc[1+0.001xFc^2^\l^3^/sin(2\q)]^-1/4^
_refine_ls_extinction_method SHELXL
_refine_ls_goodness_of_fit_ref 1.136
_refine_ls_matrix_type full
_refine_ls_number_parameters 47
_refine_ls_number_reflns 789
_refine_ls_number_restraints 0
_refine_ls_restrained_S_all 1.136
_refine_ls_R_factor_all 0.0366
_refine_ls_R_factor_gt 0.0347
_refine_ls_shift/su_max 0
_refine_ls_shift/su_mean 0
_refine_ls_structure_factor_coef Fsqd
_refine_ls_weighting_details 'calc w=1/[\s^2^(Fo^2^)+(0.0491P)^2^+1.5864P] where P=(Fo^2^+2Fc^2^)/3'
_refine_ls_weighting_scheme calc
_refine_ls_wR_factor_gt 0.0886
_refine_ls_wR_factor_ref 0.0902
_reflns_number_gt 735
_reflns_number_total 789
_reflns_threshold_expression >2\(I)
_cod_data_source_file ic902493r_si_001_1.cif
_cod_data_source_block Sb2ZnO3Cl2
_cod_depositor_comments
;
The following automatic conversions were performed:

'_symmetry_cell_setting' value 'Orthorhombic' changed to
'orthorhombic' according to the built-in table from CIF Core
dictionary named 'cif_core.dic' version 2.4.1 from
2010-06-29.

'_exptl_absorpt_correction_type' value 'EMPIRICAL'
changed to 'empirical' according to the built-in table from CIF Core
dictionary named 'cif_core.dic' version 2.4.1 from 2010-06-29.

Automatic conversion script
Id: cif_fix_values 1646 2011-03-28 12:23:43Z adriana 
;
_cod_database_code 4315189

loop_
_symmetry_equiv_pos_as_xyz
'x, y, z'
'-x+1/2, -y, z+1/2'
'-x, y+1/2, -z'
'x+1/2, -y+1/2, -z+1/2'
'-x, -y, -z'
'x-1/2, y, -z-1/2'
'x, -y-1/2, z'
'-x-1/2, y-1/2, z-1/2'

loop_
_atom_site_label
_atom_site_type_symbol
_atom_site_fract_x
_atom_site_fract_y
_atom_site_fract_z
_atom_site_U_iso_or_equiv
_atom_site_adp_type
_atom_site_occupancy
_atom_site_symmetry_multiplicity
_atom_site_calc_flag
_atom_site_refinement_flags
_atom_site_disorder_assembly
_atom_site_disorder_group
Sb1 Sb 0.11688(3) 0.25 0.67560(7) 0.0174(2) Uani 1 2 d S . .
Sb2 Sb 0.25798(3) 0.25 0.25166(7) 0.0174(2) Uani 1 2 d S . .
Zn1 Zn 0.40989(6) 0.25 0.51732(13) 0.0238(3) Uani 1 2 d S . .
Cl1 Cl 0.52848(13) 0.25 0.3673(3) 0.0317(5) Uani 1 2 d S . .
Cl2 Cl 0.37649(15) 0.25 0.8521(3) 0.0332(5) Uani 1 2 d S . .
O1 O 0.2169(4) 0.25 0.5299(9) 0.0245(11) Uani 1 2 d S . .
O2 O 0.1593(2) -0.0174(6) 0.8480(5) 0.0180(7) Uani 1 1 d . . .

loop_
_atom_site_aniso_label
_atom_site_aniso_U_11
_atom_site_aniso_U_22
_atom_site_aniso_U_33
_atom_site_aniso_U_23
_atom_site_aniso_U_13
_atom_site_aniso_U_12
Sb1 0.0142(3) 0.0175(3) 0.0206(3) 0 -0.00224(18) 0
Sb2 0.0170(3) 0.0187(3) 0.0166(3) 0 -0.00218(17) 0
Zn1 0.0170(5) 0.0372(5) 0.0171(4) 0 -0.0001(3) 0
Cl1 0.0199(10) 0.0433(11) 0.0319(9) 0 0.0046(9) 0
Cl2 0.0419(14) 0.0379(10) 0.0197(8) 0 0.0096(8) 0
O1 0.015(3) 0.033(3) 0.026(3) 0 0.004(2) 0
O2 0.0159(17) 0.0174(15) 0.0207(15) 0.0019(15) 0.0041(14) 0.0019(14)

loop_
_atom_type_symbol
_atom_type_description
_atom_type_scat_dispersion_real
_atom_type_scat_dispersion_imag
_atom_type_scat_source
O O 0.0106 0.006 'International Tables Vol C Tables 4.2.6.8 and 6.1.1.4'
Cl Cl 0.1484 0.1585 'International Tables Vol C Tables 4.2.6.8 and 6.1.1.4'
Zn Zn 0.2839 1.4301 'International Tables Vol C Tables 4.2.6.8 and 6.1.1.4'
Sb Sb -0.5866 1.5461 'International Tables Vol C Tables 4.2.6.8 and 6.1.1.4'

loop_
_geom_angle_atom_site_label_1
_geom_angle_atom_site_label_2
_geom_angle_atom_site_label_3
_geom_angle
_geom_angle_site_symmetry_1
_geom_angle_site_symmetry_3
_geom_angle_publ_flag
O1 Sb1 O2 87.22(15) . 7_565 ?
O1 Sb1 O2 87.22(15) . . ?
O2 Sb1 O2 96.2(2) 7_565 . ?
O1 Sb2 O2 88.09(17) . 8_665 ?
O1 Sb2 O2 88.09(17) . 2_554 ?
O2 Sb2 O2 79.77(19) 8_665 2_554 ?
O1 Sb2 Zn1 77.81(18) . . ?
O2 Sb2 Zn1 40.85(9) 8_665 . ?
O2 Sb2 Zn1 40.85(9) 2_554 . ?
O2 Zn1 O2 77.37(18) 2_554 8_665 ?
O2 Zn1 Cl2 111.51(11) 2_554 . ?
O2 Zn1 Cl2 111.51(11) 8_665 . ?
O2 Zn1 Cl1 106.73(11) 2_554 . ?
O2 Zn1 Cl1 106.73(11) 8_665 . ?
Cl2 Zn1 Cl1 130.35(10) . . ?
O2 Zn1 Sb2 39.61(9) 2_554 . ?
O2 Zn1 Sb2 39.61(9) 8_665 . ?
Cl2 Zn1 Sb2 108.74(8) . . ?
Cl1 Zn1 Sb2 120.92(7) . . ?
Sb2 O1 Sb1 140.2(3) . . ?
Sb1 O2 Sb2 124.02(16) . 2 ?
Sb1 O2 Zn1 123.60(17) . 2 ?
Sb2 O2 Zn1 99.53(14) 2 2 ?

loop_
_geom_bond_atom_site_label_1
_geom_bond_atom_site_label_2
_geom_bond_distance
_geom_bond_site_symmetry_2
_geom_bond_publ_flag
Sb1 O1 1.956(6) . ?
Sb1 O2 1.997(3) 7_565 ?
Sb1 O2 1.997(3) . ?
Sb2 O1 1.936(6) . ?
Sb2 O2 2.017(3) 8_665 ?
Sb2 O2 2.017(3) 2_554 ?
Sb2 Zn1 3.1198(12) . ?
Zn1 O2 2.069(3) 2_554 ?
Zn1 O2 2.069(3) 8_665 ?
Zn1 Cl2 2.244(2) . ?
Zn1 Cl1 2.252(2) . ?
O2 Sb2 2.017(3) 2 ?
O2 Zn1 2.069(3) 2 ?
